data_1001360
loop_
_publ_author_name
'Gasperin, M'

_publ_section_title
;
Synthese et structure du diborouranate de magnesium, Mg B~2~ U O~7~.
;
_journal_coden_ASTM ACSCEE
_journal_name_full 'Acta Crystallographica C (39,1983-)'
_journal_page_first 2264
_journal_page_last 2266
_journal_volume 43
_journal_year 1987
_chemical_formula_structural 'Mg B2 U O7'
_chemical_formula_sum 'B2 Mg O7 U'
_chemical_name_systematic
;
Magnesium diborouranate - prepared at 1473 K
;
_space_group_IT_number 57
_symmetry_cell_setting orthorhombic
_symmetry_Int_Tables_number 57
_symmetry_space_group_name_Hall '-P 2c 2ac'
_symmetry_space_group_name_H-M 'P c a m'
_cell_angle_alpha 90
_cell_angle_beta 90
_cell_angle_gamma 90
_cell_formula_units_Z 4
_cell_length_a 9.747(3)
_cell_length_b 7.315(2)
_cell_length_c 7.911(2)
_cell_volume 564.0
_exptl_crystal_thermal_history 'prepared at 1473 K'
_refine_ls_R_factor_all 0.034
_cod_database_code 1001360

loop_
_symmetry_equiv_pos_as_xyz
x,y,z
-x,-y,1/2+z
1/2-x,y,-z
1/2+x,-y,1/2-z
-x,-y,-z
x,y,1/2-z
1/2+x,-y,z
1/2-x,y,1/2+z

loop_
_atom_site_label
_atom_site_type_symbol
_atom_site_symmetry_multiplicity
_atom_site_Wyckoff_symbol
_atom_site_fract_x
_atom_site_fract_y
_atom_site_fract_z
_atom_site_occupancy
_atom_site_attached_hydrogens
_atom_site_calc_flag
U1 U6+ 4 d 0.0501(1) 0.2255(1) 0.25 1. 0 d
Mg1 Mg2+ 4 d 0.4519(2) 0.2353(3) 0.25 1. 0 d
B1 B3+ 4 d 0.2135(7) 0.5318(9) 0.25 1. 0 d
B2 B3+ 4 d 0.2581(7) 0.8739(8) 0.25 1. 0 d
O1 O2- 4 d 0.2685(5) 0.3623(6) 0.25 1. 0 d
O2 O2- 4 d 0.8686(5) 0.0169(6) 0.25 1. 0 d
O3 O2- 8 e 0.0484(4) 0.2278(5) 0.4764(5) 1. 0 d
O4 O2- 4 d 0.0750(5) 0.5444(6) 0.25 1. 0 d
O5 O2- 4 d 0.7997(5) 0.3147(6) 0.25 1. 0 d
O6 O2- 4 d 0.6268(5) 0.0745(6) 0.25 1. 0 d

loop_
_atom_type_symbol
_atom_type_oxidation_number
U6+ 6.000
Mg2+ 2.000
B3+ 3.000
O2- -2.000
